data_7207315
loop_
_publ_author_name
'Rao, Xingtang'
'Huang, Qian'
'Yang, Xiuli'
'Cui, Yuanjing'
'Yang, Yu'
'Wu, Chuande'
'Chen, Banglin'
'Qian, Guodong'

_publ_section_title
;
 Color tunable and white light emitting Tb3+ and Eu3+ doped lanthanide
 metal--organic framework materials
;
_journal_issue 7
_journal_name_full 'Journal of Materials Chemistry'
_journal_page_first 3210
_journal_paper_doi 10.1039/c2jm14127b
_journal_volume 22
_journal_year 2012
_chemical_formula_sum 'C21 H19 La2 N3 O17'
_chemical_formula_weight 863.21
_chemical_name_systematic
;
?
;
_space_group_IT_number 2
_symmetry_cell_setting triclinic
_symmetry_space_group_name_Hall '-P 1'
_symmetry_space_group_name_H-M 'P -1'
_atom_sites_solution_hydrogens geom
_atom_sites_solution_primary direct
_atom_sites_solution_secondary difmap
_audit_creation_method SHELXL-97
_cell_angle_alpha 77.607(4)
_cell_angle_beta 77.442(4)
_cell_angle_gamma 86.648(4)
_cell_formula_units_Z 2
_cell_length_a 10.4133(6)
_cell_length_b 10.8990(5)
_cell_length_c 13.0740(6)
_cell_measurement_reflns_used 10571
_cell_measurement_temperature 293(2)
_cell_measurement_theta_max 26.37
_cell_measurement_theta_min 3.22
_cell_volume 1414.47(13)
_computing_cell_refinement 'CrysAlisPro (Oxford Diffraction Ltd., 2010)'
_computing_data_collection 'CrysAlisPro (Oxford Diffraction Ltd., 2010)'
_computing_data_reduction 'CrysAlisPro (Oxford Diffraction Ltd., 2010)'
_computing_structure_refinement 'SHELXL-97 (Sheldrick, 1997)'
_computing_structure_solution 'SHELXS-97 (Sheldrick, 1990)'
_diffrn_ambient_temperature 293(2)
_diffrn_detector_area_resol_mean 10.3592
_diffrn_measured_fraction_theta_full 0.998
_diffrn_measured_fraction_theta_max 0.998
_diffrn_measurement_device_type 'Xcalibur, Atlas, Gemini ultra'
_diffrn_measurement_method '\w scans'
_diffrn_radiation_monochromator graphite
_diffrn_radiation_source 'fine-focus sealed tube'
_diffrn_radiation_type MoK\a
_diffrn_radiation_wavelength 0.71073
_diffrn_reflns_av_R_equivalents 0.0406
_diffrn_reflns_av_sigmaI/netI 0.0720
_diffrn_reflns_limit_h_max 13
_diffrn_reflns_limit_h_min -12
_diffrn_reflns_limit_k_max 10
_diffrn_reflns_limit_k_min -13
_diffrn_reflns_limit_l_max 13
_diffrn_reflns_limit_l_min -16
_diffrn_reflns_number 10571
_diffrn_reflns_theta_full 26.37
_diffrn_reflns_theta_max 26.37
_diffrn_reflns_theta_min 3.22
_diffrn_standards_interval_count none
_diffrn_standards_interval_time none
_diffrn_standards_number none
_exptl_absorpt_coefficient_mu 3.063
_exptl_absorpt_correction_T_max 0.692
_exptl_absorpt_correction_T_min 0.418
_exptl_absorpt_correction_type empirical
_exptl_absorpt_process_details CrysAlisPro
_exptl_crystal_colour colorless
_exptl_crystal_density_diffrn 2.027
_exptl_crystal_density_method 'not measured'
_exptl_crystal_description bloc
_exptl_crystal_F_000 832
_exptl_crystal_size_max 0.34
_exptl_crystal_size_mid 0.24
_exptl_crystal_size_min 0.12
_refine_diff_density_max 1.530
_refine_diff_density_min -0.721
_refine_diff_density_rms 0.160
_refine_ls_extinction_method none
_refine_ls_goodness_of_fit_ref 1.124
_refine_ls_hydrogen_treatment constr
_refine_ls_matrix_type full
_refine_ls_number_parameters 407
_refine_ls_number_reflns 5774
_refine_ls_number_restraints 0
_refine_ls_restrained_S_all 1.124
_refine_ls_R_factor_all 0.0764
_refine_ls_R_factor_gt 0.0454
_refine_ls_shift/su_max 0.000
_refine_ls_shift/su_mean 0.000
_refine_ls_structure_factor_coef Fsqd
_refine_ls_weighting_details 'calc w=1/[\s^2^(Fo^2^)+(0.0401P)^2^+0.5886P] where P=(Fo^2^+2Fc^2^)/3'
_refine_ls_weighting_scheme calc
_refine_ls_wR_factor_gt 0.0975
_refine_ls_wR_factor_ref 0.1149
_reflns_number_gt 4066
_reflns_number_total 5774
_reflns_threshold_expression >2sigma(I)
_cod_data_source_file c2jm14127b.txt
_cod_data_source_block New
_cod_original_cell_volume 1414.47(12)
_cod_original_sg_symbol_H-M P-1
_cod_database_code 7207315

loop_
_symmetry_equiv_pos_as_xyz
'x, y, z'
'-x, -y, -z'

loop_
_atom_site_label
_atom_site_type_symbol
_atom_site_fract_x
_atom_site_fract_y
_atom_site_fract_z
_atom_site_U_iso_or_equiv
_atom_site_adp_type
_atom_site_occupancy
_atom_site_symmetry_multiplicity
_atom_site_calc_flag
_atom_site_refinement_flags
La1 La 0.05346(4) 0.02372(3) 0.15008(3) 0.03029(13) Uani 1 1 d .
La2 La 0.08201(5) -0.30652(4) 0.47704(3) 0.03413(14) Uani 1 1 d .
O1 O 0.1962(6) 0.1692(4) -0.0006(4) 0.0388(13) Uani 1 1 d .
O2 O 0.3862(7) 0.2625(5) -0.0887(5) 0.0596(18) Uani 1 1 d .
O3 O 0.1416(5) -0.1163(4) 0.3093(4) 0.0347(12) Uani 1 1 d .
O4 O 0.3090(6) -0.2265(5) 0.3616(4) 0.0485(15) Uani 1 1 d .
O5 O 0.2059(6) -0.1875(4) 0.5725(4) 0.0444(14) Uani 1 1 d .
O6 O 0.4026(7) -0.1454(6) 0.5942(6) 0.075(2) Uani 1 1 d .
O7 O 0.1159(6) -0.5493(4) 0.5039(4) 0.0424(14) Uani 1 1 d .
O8 O 0.1522(7) -0.7273(5) 0.6096(4) 0.0537(17) Uani 1 1 d .
O9 O -0.0992(5) 0.0803(4) 0.0153(4) 0.0329(12) Uani 1 1 d .
O10 O -0.1895(6) 0.2118(5) -0.1034(4) 0.0445(14) Uani 1 1 d .
O11 O 0.0854(6) 0.1895(4) 0.2571(4) 0.0420(14) Uani 1 1 d .
O12 O 0.0290(6) 0.3608(4) 0.3259(4) 0.0430(14) Uani 1 1 d .
O13 O -0.1364(6) 0.0116(5) 0.3081(4) 0.0535(15) Uani 1 1 d .
H13A H -0.1601 0.0729 0.3354 0.064 Uiso 1 1 d .
H13B H -0.1827 -0.0508 0.3279 0.064 Uiso 1 1 d .
O14 O -0.1003(6) -0.1641(5) 0.1752(4) 0.0485(15) Uani 1 1 d .
H14A H -0.1397 -0.1722 0.1296 0.058 Uiso 1 1 d .
H14B H -0.1248 -0.2094 0.2348 0.058 Uiso 1 1 d .
O15 O -0.0643(7) -0.1198(5) 0.5253(4) 0.0615(19) Uani 1 1 d .
H15A H -0.1225 -0.1242 0.4935 0.074 Uiso 1 1 d .
H15B H -0.0732 -0.1485 0.5893 0.074 Uiso 1 1 d .
O16 O 0.1214(8) -0.3861(5) 0.3006(4) 0.063(2) Uani 1 1 d .
H16A H 0.1512 -0.3412 0.2422 0.075 Uiso 1 1 d .
H16B H 0.1063 -0.4539 0.2878 0.075 Uiso 1 1 d .
O17 O 0.3335(12) 0.0886(10) 0.4882(13) 0.083(5) Uani 0.50 1 d P
O18 O -0.426(3) 0.445(3) -0.115(2) 0.060(7) Uani 0.25 1 d P
O19 O -0.477(3) 0.506(3) -0.063(3) 0.087(10) Uani 0.25 1 d P
N1 N 0.3067(7) 0.0299(5) 0.1485(5) 0.0361(15) Uani 1 1 d .
N2 N 0.2698(7) -0.4257(5) 0.5758(5) 0.0388(16) Uani 1 1 d .
N3 N -0.0655(7) 0.2555(5) 0.1172(5) 0.0351(15) Uani 1 1 d .
C1 C 0.3175(9) 0.1895(7) -0.0119(6) 0.0405(19) Uani 1 1 d .
C2 C 0.3853(9) 0.1125(7) 0.0747(6) 0.0399(19) Uani 1 1 d .
C3 C 0.5158(9) 0.1275(8) 0.0750(8) 0.057(2) Uani 1 1 d .
H3A H 0.5680 0.1854 0.0218 0.068 Uiso 1 1 calc R
C4 C 0.5658(10) 0.0531(9) 0.1574(8) 0.068(3) Uani 1 1 d .
H4A H 0.6529 0.0615 0.1614 0.082 Uiso 1 1 calc R
C5 C 0.4874(10) -0.0328(8) 0.2331(7) 0.055(2) Uani 1 1 d .
H5A H 0.5205 -0.0835 0.2885 0.066 Uiso 1 1 calc R
C6 C 0.3594(8) -0.0432(7) 0.2263(6) 0.0362(18) Uani 1 1 d .
C7 C 0.2639(9) -0.1350(7) 0.3055(6) 0.0384(19) Uani 1 1 d .
C8 C 0.3197(10) -0.2192(8) 0.5877(7) 0.052(2) Uani 1 1 d .
C9 C 0.3548(9) -0.3581(7) 0.6032(6) 0.043(2) Uani 1 1 d .
C10 C 0.4585(11) -0.4123(9) 0.6455(8) 0.061(3) Uani 1 1 d .
H10A H 0.5171 -0.3625 0.6624 0.074 Uiso 1 1 calc R
C11 C 0.4761(11) -0.5392(9) 0.6629(8) 0.064(3) Uani 1 1 d .
H11A H 0.5479 -0.5767 0.6895 0.076 Uiso 1 1 calc R
C12 C 0.3863(10) -0.6106(8) 0.6406(7) 0.057(3) Uani 1 1 d .
H12A H 0.3930 -0.6978 0.6554 0.068 Uiso 1 1 calc R
C13 C 0.2854(8) -0.5502(7) 0.5955(6) 0.0385(18) Uani 1 1 d .
C14 C 0.1794(9) -0.6166(6) 0.5685(6) 0.040(2) Uani 1 1 d .
C15 C -0.1435(8) 0.1897(6) -0.0224(6) 0.0338(17) Uani 1 1 d .
C16 C -0.1332(9) 0.2882(7) 0.0395(6) 0.042(3) Uani 1.00(3) 1 d .
C17 C -0.1882(9) 0.4073(7) 0.0168(7) 0.051(2) Uani 1 1 d .
H17A H -0.2334 0.4292 -0.0386 0.061 Uiso 1 1 calc R
C18 C -0.1749(11) 0.4936(7) 0.0781(8) 0.063(3) Uani 1 1 d .
H18A H -0.2133 0.5732 0.0661 0.076 Uiso 1 1 calc R
C19 C -0.1043(10) 0.4584(7) 0.1560(7) 0.050(2) Uani 1 1 d .
H19A H -0.0928 0.5147 0.1975 0.060 Uiso 1 1 calc R
C20 C -0.0499(8) 0.3397(7) 0.1734(5) 0.0355(17) Uani 1 1 d .
C21 C 0.0287(9) 0.2936(7) 0.2576(6) 0.0376(18) Uani 1 1 d .

loop_
_atom_site_aniso_label
_atom_site_aniso_U_11
_atom_site_aniso_U_22
_atom_site_aniso_U_33
_atom_site_aniso_U_23
_atom_site_aniso_U_13
_atom_site_aniso_U_12
La1 0.0354(3) 0.0272(2) 0.0276(2) -0.00505(16) -0.00576(19) -0.00058(18)
La2 0.0462(3) 0.0257(2) 0.0288(2) -0.00455(16) -0.0053(2) -0.00096(19)
O1 0.042(4) 0.033(3) 0.039(3) -0.001(2) -0.009(3) -0.006(2)
O2 0.060(5) 0.055(4) 0.049(3) 0.020(3) -0.006(3) -0.011(3)
O3 0.038(3) 0.030(3) 0.032(3) -0.002(2) -0.004(2) 0.001(2)
O4 0.053(4) 0.039(3) 0.044(3) 0.006(2) -0.007(3) 0.009(3)
O5 0.047(4) 0.035(3) 0.054(3) -0.014(2) -0.013(3) -0.001(3)
O6 0.066(5) 0.042(4) 0.127(6) -0.020(4) -0.037(5) -0.005(3)
O7 0.058(4) 0.035(3) 0.035(3) -0.006(2) -0.011(3) -0.002(3)
O8 0.085(5) 0.029(3) 0.044(3) 0.002(2) -0.014(3) -0.007(3)
O9 0.038(3) 0.029(3) 0.032(3) -0.008(2) -0.006(2) 0.000(2)
O10 0.053(4) 0.047(3) 0.037(3) -0.007(2) -0.017(3) 0.003(3)
O11 0.055(4) 0.036(3) 0.039(3) -0.014(2) -0.015(3) 0.008(3)
O12 0.059(4) 0.040(3) 0.034(3) -0.012(2) -0.011(3) -0.007(3)
O13 0.061(4) 0.045(3) 0.049(3) -0.016(3) 0.007(3) -0.002(3)
O14 0.061(4) 0.054(3) 0.031(3) -0.002(2) -0.012(3) -0.022(3)
O15 0.093(6) 0.055(4) 0.045(3) -0.019(3) -0.031(4) 0.027(4)
O16 0.114(6) 0.038(3) 0.032(3) -0.010(2) -0.003(4) -0.013(3)
O17 0.021(7) 0.029(6) 0.167(14) 0.017(7) 0.012(8) 0.005(5)
O18 0.043(18) 0.09(2) 0.052(16) -0.008(14) -0.029(14) -0.024(15)
O19 0.017(16) 0.12(3) 0.13(3) -0.04(3) -0.018(19) 0.012(16)
N1 0.044(4) 0.033(3) 0.031(3) -0.008(3) -0.007(3) -0.002(3)
N2 0.047(5) 0.035(4) 0.033(3) -0.007(3) -0.005(3) 0.001(3)
N3 0.047(4) 0.025(3) 0.033(3) -0.007(2) -0.006(3) 0.002(3)
C1 0.050(6) 0.032(4) 0.037(4) -0.005(3) -0.006(4) 0.002(4)
C2 0.049(6) 0.033(4) 0.035(4) -0.002(3) -0.005(4) -0.005(4)
C3 0.039(6) 0.048(5) 0.075(6) 0.002(4) -0.004(5) -0.010(4)
C4 0.041(6) 0.076(7) 0.078(7) 0.012(5) -0.019(6) -0.007(5)
C5 0.044(6) 0.050(5) 0.061(6) 0.005(4) -0.010(5) 0.003(4)
C6 0.037(5) 0.035(4) 0.032(4) -0.002(3) -0.004(4) 0.000(3)
C7 0.045(6) 0.032(4) 0.036(4) -0.010(3) -0.005(4) 0.004(4)
C8 0.052(7) 0.048(5) 0.061(6) -0.018(4) -0.016(5) -0.004(5)
C9 0.048(6) 0.040(4) 0.038(4) -0.004(3) -0.008(4) -0.003(4)
C10 0.063(7) 0.060(6) 0.069(6) -0.017(5) -0.031(6) 0.005(5)
C11 0.060(7) 0.063(6) 0.072(7) -0.011(5) -0.029(6) 0.011(5)
C12 0.064(7) 0.046(5) 0.063(6) -0.007(4) -0.023(5) 0.004(5)
C13 0.043(5) 0.036(4) 0.030(4) -0.002(3) 0.003(4) -0.001(4)
C14 0.061(6) 0.024(4) 0.031(4) -0.006(3) -0.005(4) 0.002(4)
C15 0.035(5) 0.025(4) 0.037(4) -0.006(3) 0.001(4) 0.000(3)
C16 0.053(6) 0.033(5) 0.037(5) -0.006(3) -0.004(4) 0.004(4)
C17 0.058(6) 0.044(5) 0.059(5) -0.018(4) -0.028(5) 0.019(4)
C18 0.092(9) 0.030(4) 0.078(7) -0.018(4) -0.037(7) 0.022(5)
C19 0.067(7) 0.034(4) 0.049(5) -0.014(4) -0.008(5) 0.006(4)
C20 0.037(5) 0.037(4) 0.031(4) -0.011(3) -0.002(3) 0.005(3)
C21 0.047(5) 0.033(4) 0.029(4) -0.002(3) -0.001(4) -0.012(4)

loop_
_atom_type_symbol
_atom_type_description
_atom_type_scat_dispersion_real
_atom_type_scat_dispersion_imag
_atom_type_scat_source
C C 0.0033 0.0016 'International Tables Vol C Tables 4.2.6.8 and 6.1.1.4'
H H 0.0000 0.0000 'International Tables Vol C Tables 4.2.6.8 and 6.1.1.4'
N N 0.0061 0.0033 'International Tables Vol C Tables 4.2.6.8 and 6.1.1.4'
O O 0.0106 0.0060 'International Tables Vol C Tables 4.2.6.8 and 6.1.1.4'
La La -0.2871 2.4523 'International Tables Vol C Tables 4.2.6.8 and 6.1.1.4'

loop_
_geom_angle_atom_site_label_1
_geom_angle_atom_site_label_2
_geom_angle_atom_site_label_3
_geom_angle
_geom_angle_site_symmetry_1
_geom_angle_site_symmetry_3
O1 La1 O13 144.69(17) . .
O1 La1 O9 78.90(16) . .
O13 La1 O9 92.38(18) . .
O1 La1 O11 82.80(17) . .
O13 La1 O11 71.25(18) . .
O9 La1 O11 118.14(14) . .
O1 La1 O9 72.46(15) . 2
O13 La1 O9 132.73(17) . 2
O9 La1 O9 61.58(18) . 2
O11 La1 O9 154.93(17) . 2
O1 La1 O14 138.06(16) . .
O13 La1 O14 66.65(18) . .
O9 La1 O14 71.20(15) . .
O11 La1 O14 137.30(18) . .
O9 La1 O14 67.70(16) 2 .
O1 La1 O3 123.12(17) . .
O13 La1 O3 75.57(18) . .
O9 La1 O3 155.29(15) . .
O11 La1 O3 78.83(15) . .
O9 La1 O3 111.23(14) 2 .
O14 La1 O3 84.17(15) . .
O1 La1 N1 61.53(17) . .
O13 La1 N1 127.84(18) . .
O9 La1 N1 138.04(17) . .
O11 La1 N1 72.41(18) . .
O9 La1 N1 91.80(17) 2 .
O14 La1 N1 130.91(18) . .
O3 La1 N1 61.62(17) . .
O1 La1 N3 70.47(19) . .
O13 La1 N3 75.66(18) . .
O9 La1 N3 59.20(15) . .
O11 La1 N3 58.96(16) . .
O9 La1 N3 114.11(15) 2 .
O14 La1 N3 114.88(19) . .
O3 La1 N3 134.61(16) . .
N1 La1 N3 114.21(18) . .
O1 La1 O10 96.01(16) . 2
O13 La1 O10 119.28(16) . 2
O9 La1 O10 104.43(14) . 2
O11 La1 O10 136.11(15) . 2
O9 La1 O10 46.07(13) 2 2
O14 La1 O10 65.02(18) . 2
O3 La1 O10 65.20(14) . 2
N1 La1 O10 68.83(16) . 2
N3 La1 O10 159.84(16) . 2
O1 La1 C15 87.42(18) . 2
O13 La1 C15 125.52(18) . 2
O9 La1 C15 81.86(17) . 2
O11 La1 C15 155.22(19) . 2
O9 La1 C15 23.70(15) 2 2
O14 La1 C15 60.2(2) . 2
O3 La1 C15 87.71(16) . 2
N1 La1 C15 82.90(19) . 2
N3 La1 C15 137.68(17) . 2
O10 La1 C15 23.00(14) 2 2
O12 La2 O5 73.93(17) 2_556 .
O12 La2 O15 70.99(17) 2_556 .
O5 La2 O15 72.38(19) . .
O12 La2 O16 143.07(17) 2_556 .
O5 La2 O16 138.5(2) . .
O15 La2 O16 127.33(18) . .
O12 La2 O4 137.93(17) 2_556 .
O5 La2 O4 67.13(19) . .
O15 La2 O4 110.0(2) . .
O16 La2 O4 71.5(2) . .
O12 La2 O7 72.27(16) 2_556 2_546
O5 La2 O7 146.10(18) . 2_546
O15 La2 O7 94.1(2) . 2_546
O16 La2 O7 74.45(19) . 2_546
O4 La2 O7 145.65(17) . 2_546
O12 La2 O7 82.78(16) 2_556 .
O5 La2 O7 118.10(16) . .
O15 La2 O7 148.0(2) . .
O16 La2 O7 66.80(16) . .
O4 La2 O7 101.61(18) . .
O7 La2 O7 59.8(2) 2_546 .
O12 La2 O3 143.36(15) 2_556 .
O5 La2 O3 86.15(16) . .
O15 La2 O3 73.81(18) . .
O16 La2 O3 69.49(15) . .
O4 La2 O3 49.56(15) . .
O7 La2 O3 120.55(15) 2_546 .
O7 La2 O3 133.83(16) . .
O12 La2 N2 75.25(19) 2_556 .
O5 La2 N2 60.30(17) . .
O15 La2 N2 127.57(17) . .
O16 La2 N2 103.7(2) . .
O4 La2 N2 72.14(18) . .
O7 La2 N2 112.39(17) 2_546 .
O7 La2 N2 58.51(17) . .
O3 La2 N2 120.95(18) . .
O12 La2 O8 97.79(17) 2_556 2_546
O5 La2 O8 137.80(16) . 2_546
O15 La2 O8 65.93(17) . 2_546
O16 La2 O8 69.7(2) . 2_546
O4 La2 O8 121.63(16) . 2_546
O7 La2 O8 46.83(14) 2_546 2_546
O7 La2 O8 101.16(15) . 2_546
O3 La2 O8 76.55(15) . 2_546
N2 La2 O8 158.84(17) . 2_546
O12 La2 C7 146.62(18) 2_556 .
O5 La2 C7 73.82(19) . .
O15 La2 C7 91.2(2) . .
O16 La2 C7 70.07(19) . .
O4 La2 C7 24.46(18) . .
O7 La2 C7 138.83(18) 2_546 .
O7 La2 C7 120.4(2) . .
O3 La2 C7 25.20(17) . .
N2 La2 C7 95.9(2) . .
O8 La2 C7 100.24(19) 2_546 .
O12 La2 C14 86.39(18) 2_556 2_546
O5 La2 C14 150.7(2) . 2_546
O15 La2 C14 80.9(2) . 2_546
O16 La2 C14 68.5(2) . 2_546
O4 La2 C14 135.67(18) . 2_546
O7 La2 C14 23.61(16) 2_546 2_546
O7 La2 C14 79.54(18) . 2_546
O3 La2 C14 97.88(17) . 2_546
N2 La2 C14 135.57(18) . 2_546
O8 La2 C14 23.37(15) 2_546 2_546
C7 La2 C14 119.3(2) . 2_546
C1 O1 La1 127.4(4) . .
C7 O3 La1 121.8(5) . .
C7 O3 La2 91.4(4) . .
La1 O3 La2 143.9(2) . .
C7 O4 La2 95.3(5) . .
C8 O5 La2 122.6(5) . .
C14 O7 La2 101.2(5) . 2_546
C14 O7 La2 125.8(4) . .
La2 O7 La2 120.2(2) 2_546 .
C14 O8 La2 88.8(5) . 2_546
C15 O9 La1 127.9(4) . .
C15 O9 La1 102.2(4) . 2
La1 O9 La1 118.42(18) . 2
C15 O10 La1 85.8(4) . 2
C21 O11 La1 127.9(5) . .
C21 O12 La2 125.7(5) . 2_556
O18 O19 O19 135(4) . 2_465
C2 N1 C6 117.6(7) . .
C2 N1 La1 120.9(5) . .
C6 N1 La1 121.4(5) . .
C13 N2 C9 117.7(7) . .
C13 N2 La2 122.9(5) . .
C9 N2 La2 119.3(5) . .
C20 N3 C16 119.0(6) . .
C20 N3 La1 120.7(5) . .
C16 N3 La1 120.1(4) . .
O2 C1 O1 125.7(7) . .
O2 C1 C2 118.2(8) . .
O1 C1 C2 116.1(7) . .
N1 C2 C3 123.6(7) . .
N1 C2 C1 113.8(7) . .
C3 C2 C1 122.6(8) . .
C2 C3 C4 117.3(9) . .
C5 C4 C3 119.9(9) . .
C4 C5 C6 119.1(8) . .
N1 C6 C5 122.4(7) . .
N1 C6 C7 114.0(7) . .
C5 C6 C7 123.6(7) . .
O4 C7 O3 123.2(8) . .
O4 C7 C6 118.4(8) . .
O3 C7 C6 118.4(6) . .
O4 C7 La2 60.2(4) . .
O3 C7 La2 63.4(4) . .
C6 C7 La2 174.9(5) . .
O6 C8 O5 124.5(8) . .
O6 C8 C9 118.3(8) . .
O5 C8 C9 117.2(7) . .
N2 C9 C10 122.0(7) . .
N2 C9 C8 113.2(7) . .
C10 C9 C8 124.7(8) . .
C11 C10 C9 120.0(9) . .
C10 C11 C12 118.9(9) . .
C11 C12 C13 118.4(8) . .
N2 C13 C12 122.8(8) . .
N2 C13 C14 113.1(7) . .
C12 C13 C14 124.0(7) . .
O8 C14 O7 122.4(8) . .
O8 C14 C13 122.4(7) . .
O7 C14 C13 115.1(6) . .
O8 C14 La2 67.8(5) . 2_546
O7 C14 La2 55.2(4) . 2_546
C13 C14 La2 165.3(5) . 2_546
O10 C15 O9 122.6(6) . .
O10 C15 C16 122.5(6) . .
O9 C15 C16 114.9(6) . .
O10 C15 La1 71.2(4) . 2
O9 C15 La1 54.0(3) . 2
C16 C15 La1 158.6(6) . 2
N3 C16 C17 121.5(7) . .
N3 C16 C15 116.0(6) . .
C17 C16 C15 122.5(7) . .
C16 C17 C18 119.1(7) . .
C19 C18 C17 118.2(7) . .
C18 C19 C20 120.1(7) . .
N3 C20 C19 122.0(7) . .
N3 C20 C21 114.6(6) . .
C19 C20 C21 123.4(7) . .
O11 C21 O12 125.1(7) . .
O11 C21 C20 117.0(6) . .
O12 C21 C20 117.8(7) . .

loop_
_geom_bond_atom_site_label_1
_geom_bond_atom_site_label_2
_geom_bond_distance
_geom_bond_site_symmetry_2
La1 O1 2.503(5) .
La1 O13 2.516(6) .
La1 O9 2.579(4) .
La1 O11 2.586(5) .
La1 O9 2.594(5) 2
La1 O14 2.594(5) .
La1 O3 2.609(4) .
La1 N1 2.638(7) .
La1 N3 2.739(6) .
La1 O10 2.973(5) 2
La1 C15 3.131(7) 2
La2 O12 2.540(5) 2_556
La2 O5 2.548(5) .
La2 O15 2.575(6) .
La2 O16 2.578(5) .
La2 O4 2.598(6) .
La2 O7 2.601(6) 2_546
La2 O7 2.607(5) .
La2 O3 2.665(4) .
La2 N2 2.694(6) .
La2 O8 2.878(6) 2_546
La2 C7 2.980(8) .
La2 C14 3.107(9) 2_546
O1 C1 1.267(10) .
O2 C1 1.250(10) .
O3 C7 1.269(9) .
O4 C7 1.239(8) .
O5 C8 1.261(10) .
O6 C8 1.242(10) .
O7 C14 1.268(8) .
O7 La2 2.601(6) 2_546
O8 C14 1.233(8) .
O8 La2 2.878(6) 2_546
O9 C15 1.288(8) .
O9 La1 2.594(5) 2
O10 C15 1.227(8) .
O10 La1 2.973(5) 2
O11 C21 1.249(9) .
O12 C21 1.272(8) .
O12 La2 2.540(5) 2_556
O18 O19 1.09(4) .
O19 O19 1.59(7) 2_465
N1 C2 1.334(9) .
N1 C6 1.346(8) .
N2 C13 1.333(9) .
N2 C9 1.335(10) .
N3 C20 1.330(9) .
N3 C16 1.335(9) .
C1 C2 1.535(10) .
C2 C3 1.379(12) .
C3 C4 1.383(11) .
C4 C5 1.364(13) .
C5 C6 1.368(12) .
C6 C7 1.512(11) .
C8 C9 1.517(11) .
C9 C10 1.366(11) .
C10 C11 1.361(12) .
C11 C12 1.366(13) .
C12 C13 1.381(11) .
C13 C14 1.497(11) .
C14 La2 3.107(9) 2_546
C15 C16 1.498(10) .
C15 La1 3.131(7) 2
C16 C17 1.387(10) .
C17 C18 1.390(11) .
C18 C19 1.360(11) .
C19 C20 1.375(10) .
C20 C21 1.496(10) .
